data_4303238
loop_
_publ_author_name
'Longsheng Wang'
'Li Zhu'
'Panchao Yin'
'Weiwei Fu'
'Jiake Chen'
'Jian Hao'
'Fengping Xiao'
'Chunlin Lv'
'Jin Zhang'
'Lu Shi'
'Qiang Li'
'Yongge Wei'

_publ_contact_author_address
;
Department of Chemistry
Tsinghua University
Beijing 100084
P. R. China
;
_publ_contact_author_email yonggewei@mail.tsinghua.edu.cn
_publ_contact_author_name 'Dr Yongge Wei'
_publ_section_title
;
From 0D dimer to 2D Network-Supramolecular Assembly of Organic
Derivatized Polyoxometalates with Remote Hydroxyl via Hydrogen Bonding
;
_journal_name_full 'Inorganic Chemistry'
_journal_page_first 9222
_journal_page_last 9235
_journal_paper_doi 10.1021/ic900985w
_journal_volume 48
_journal_year 2009
_chemical_formula_sum 'C41 H85 Mo6 N3 O20'
_chemical_formula_weight 1515.76
_chemical_name_systematic
; 
 ? 
;
_space_group_IT_number 14
_symmetry_cell_setting monoclinic
_symmetry_space_group_name_Hall '-P 2ybc'
_symmetry_space_group_name_H-M 'P 1 21/c 1'
_atom_sites_solution_hydrogens geom
_atom_sites_solution_primary direct
_atom_sites_solution_secondary difmap
_audit_creation_method SHELXL-97
_cell_angle_alpha 90.00
_cell_angle_beta 113.61(3)
_cell_angle_gamma 90.00
_cell_formula_units_Z 4
_cell_length_a 18.198(4)
_cell_length_b 15.675(3)
_cell_length_c 22.144(4)
_cell_measurement_reflns_used 48554
_cell_measurement_temperature 293(2)
_cell_measurement_theta_max 55.00
_cell_measurement_theta_min 6.02
_cell_volume 5788(2)
_computing_cell_refinement 'Rigaku RAPID AUTO Ver2.30'
_computing_data_collection 'Rigaku RAPID AUTO Ver2.30'
_computing_data_reduction 'Rigaku RAPID AUTO Ver2.30'
_computing_molecular_graphics 'Bruker SHELXTL'
_computing_publication_material 'Bruker SHELXTL'
_computing_structure_refinement 'SHELXL-97 (Sheldrick, 1997)'
_computing_structure_solution 'SHELXS-97 (Sheldrick, 1990)'
_diffrn_ambient_temperature 293(2)
_diffrn_detector_area_resol_mean '100x100 micron'
_diffrn_measured_fraction_theta_full 0.998
_diffrn_measured_fraction_theta_max 0.998
_diffrn_measurement_device_type 'Rigaku RAXIS-RAPID'
_diffrn_measurement_method Oscillation
_diffrn_radiation_monochromator graphite
_diffrn_radiation_source 'fine-focus sealed tube'
_diffrn_radiation_type MoK\a
_diffrn_radiation_wavelength 0.71073
_diffrn_reflns_av_R_equivalents 0.0291
_diffrn_reflns_av_sigmaI/netI 0.0248
_diffrn_reflns_limit_h_max 22
_diffrn_reflns_limit_h_min -22
_diffrn_reflns_limit_k_max 19
_diffrn_reflns_limit_k_min -19
_diffrn_reflns_limit_l_max 27
_diffrn_reflns_limit_l_min -27
_diffrn_reflns_number 46993
_diffrn_reflns_theta_full 26.00
_diffrn_reflns_theta_max 26.00
_diffrn_reflns_theta_min 3.03
_exptl_absorpt_coefficient_mu 1.329
_exptl_absorpt_correction_T_max 0.6912
_exptl_absorpt_correction_T_min 0.4161
_exptl_absorpt_correction_type multi-scan
_exptl_crystal_colour brown
_exptl_crystal_density_diffrn 1.740
_exptl_crystal_density_method 'not measured'
_exptl_crystal_description block
_exptl_crystal_F_000 3056
_exptl_crystal_size_max 0.70
_exptl_crystal_size_mid 0.70
_exptl_crystal_size_min 0.30
_refine_diff_density_max 0.961
_refine_diff_density_min -0.757
_refine_diff_density_rms 0.074
_refine_ls_extinction_method none
_refine_ls_goodness_of_fit_ref 1.102
_refine_ls_hydrogen_treatment constr
_refine_ls_matrix_type full
_refine_ls_number_parameters 631
_refine_ls_number_reflns 11366
_refine_ls_number_restraints 2
_refine_ls_restrained_S_all 1.106
_refine_ls_R_factor_all 0.0406
_refine_ls_R_factor_gt 0.0349
_refine_ls_shift/su_max 0.009
_refine_ls_shift/su_mean 0.000
_refine_ls_structure_factor_coef Fsqd
_refine_ls_weighting_details 'calc w=1/[\s^2^(Fo^2^)+(0.0375P)^2^+8.0298P] where P=(Fo^2^+2Fc^2^)/3'
_refine_ls_weighting_scheme calc
_refine_ls_wR_factor_gt 0.0880
_refine_ls_wR_factor_ref 0.0917
_reflns_number_gt 10031
_reflns_number_total 11366
_reflns_threshold_expression >2sigma(I)
_cod_data_source_file ic900985w_si_001_6.cif
_cod_data_source_block Phen-iPrOH
_cod_database_code 4303238

loop_
_symmetry_equiv_pos_as_xyz
'x, y, z'
'-x, y+1/2, -z+1/2'
'-x, -y, -z'
'x, -y-1/2, z-1/2'

loop_
_atom_site_label
_atom_site_type_symbol
_atom_site_fract_x
_atom_site_fract_y
_atom_site_fract_z
_atom_site_U_iso_or_equiv
_atom_site_adp_type
_atom_site_occupancy
_atom_site_symmetry_multiplicity
_atom_site_calc_flag
_atom_site_refinement_flags
_atom_site_disorder_assembly
_atom_site_disorder_group
Mo1 Mo 0.78312(2) 0.735752(19) 0.262980(18) 0.04613(9) Uani 1 1 d . . .
Mo2 Mo 0.67446(2) 0.80729(2) 0.117046(16) 0.04642(9) Uani 1 1 d . . .
Mo3 Mo 0.86170(2) 0.87037(2) 0.194676(18) 0.04596(9) Uani 1 1 d . . .
Mo4 Mo 0.63583(2) 0.86463(2) 0.244298(17) 0.04391(9) Uani 1 1 d . . .
Mo5 Mo 0.82293(2) 0.92700(2) 0.321896(15) 0.04347(9) Uani 1 1 d . . .
Mo6 Mo 0.713655(19) 1.003075(18) 0.174291(15) 0.03976(8) Uani 1 1 d . . .
O1 O 0.74888(13) 0.86617(13) 0.22021(11) 0.0327(5) Uani 1 1 d . . .
O2 O 0.6210(2) 0.7677(2) 0.04154(14) 0.0693(9) Uani 1 1 d . . .
O3 O 0.9432(2) 0.8731(2) 0.1769(2) 0.0743(10) Uani 1 1 d . . .
O4 O 0.55256(19) 0.8637(2) 0.25975(17) 0.0660(8) Uani 1 1 d . . .
O5 O 0.87570(19) 0.9742(2) 0.39540(14) 0.0619(8) Uani 1 1 d . . .
O6 O 0.68900(18) 1.10105(17) 0.14268(14) 0.0581(7) Uani 1 1 d . . .
O7 O 0.71737(17) 0.71039(16) 0.17070(14) 0.0525(7) Uani 1 1 d . . .
O8 O 0.86986(16) 0.76278(16) 0.23599(15) 0.0530(7) Uani 1 1 d . . .
O9 O 0.68401(16) 0.75640(16) 0.27487(14) 0.0489(6) Uani 1 1 d . . .
O10 O 0.83625(16) 0.80796(16) 0.33941(13) 0.0499(6) Uani 1 1 d . . .
O11 O 0.78138(17) 0.82222(17) 0.11751(13) 0.0523(7) Uani 1 1 d . . .
O12 O 0.59830(15) 0.81742(17) 0.15610(13) 0.0500(6) Uani 1 1 d . . .
O13 O 0.89925(15) 0.91915(16) 0.28298(14) 0.0472(6) Uani 1 1 d . . .
O14 O 0.71624(16) 0.91466(17) 0.32115(12) 0.0464(6) Uani 1 1 d . . .
O15 O 0.66200(17) 0.92889(17) 0.10062(12) 0.0488(6) Uani 1 1 d . . .
O16 O 0.81159(16) 0.97945(16) 0.16508(13) 0.0466(6) Uani 1 1 d . . .
O17 O 0.62904(15) 0.97374(16) 0.20193(13) 0.0455(6) Uani 1 1 d . . .
O18 O 0.77857(16) 1.02524(15) 0.26589(12) 0.0442(6) Uani 1 1 d . . .
O19 O 0.8827(3) 0.2974(2) 0.3640(2) 0.1117(16) Uani 1 1 d . . .
H19A H 0.8444 0.2660 0.3449 0.168 Uiso 1 1 calc R . .
O20 O 0.7584(3) 0.1868(2) 0.3181(3) 0.1130(16) Uani 1 1 d . . .
H20A H 0.7831 0.1424 0.3200 0.170 Uiso 1 1 calc R . .
N1 N 0.8086(2) 0.6336(2) 0.29328(19) 0.0567(9) Uani 1 1 d . . .
N2 N 0.9106(2) 0.5950(2) 0.09311(15) 0.0464(7) Uani 1 1 d . . .
N3 N 0.59432(19) 0.9150(2) 0.87542(16) 0.0468(7) Uani 1 1 d . . .
C1 C 0.8276(3) 0.5480(2) 0.3093(2) 0.0540(10) Uani 1 1 d . . .
C2 C 0.7713(3) 0.4847(3) 0.2823(3) 0.0705(13) Uani 1 1 d . . .
H2A H 0.7206 0.4990 0.2513 0.085 Uiso 1 1 calc R . .
C3 C 0.7889(3) 0.4014(3) 0.3001(3) 0.0736(14) Uani 1 1 d . . .
H3A H 0.7497 0.3599 0.2817 0.088 Uiso 1 1 calc R . .
C4 C 0.8626(3) 0.3784(3) 0.3442(3) 0.0675(13) Uani 1 1 d . . .
C5 C 0.9208(3) 0.4400(3) 0.3718(3) 0.0747(14) Uani 1 1 d . . .
H5A H 0.9714 0.4245 0.4023 0.090 Uiso 1 1 calc R . .
C6 C 0.9040(3) 0.5237(3) 0.3541(3) 0.0676(12) Uani 1 1 d . . .
H6A H 0.9437 0.5647 0.3721 0.081 Uiso 1 1 calc R . .
C7 C 0.6940(8) 0.1708(6) 0.3413(5) 0.167(4) Uani 1 1 d D . .
H7A H 0.6455 0.1445 0.3087 0.200 Uiso 1 1 calc R . .
C8 C 0.6821(14) 0.2574(6) 0.3633(10) 0.422(18) Uani 1 1 d D . .
H8A H 0.6419 0.2551 0.3810 0.633 Uiso 1 1 calc R . .
H8B H 0.6652 0.2958 0.3264 0.633 Uiso 1 1 calc R . .
H8C H 0.7317 0.2773 0.3966 0.633 Uiso 1 1 calc R . .
C9 C 0.7271(9) 0.1278(8) 0.4022(6) 0.253(9) Uani 1 1 d D . .
H9A H 0.7555 0.0782 0.3978 0.380 Uiso 1 1 calc R . .
H9B H 0.6850 0.1108 0.4152 0.380 Uiso 1 1 calc R . .
H9C H 0.7635 0.1651 0.4349 0.380 Uiso 1 1 calc R . .
C111 C 0.9120(3) 0.5013(3) 0.1109(2) 0.0549(10) Uani 1 1 d . . .
H11D H 0.8816 0.4697 0.0710 0.066 Uiso 1 1 calc R . .
H11E H 0.9670 0.4815 0.1270 0.066 Uiso 1 1 calc R . .
C112 C 0.8794(4) 0.4797(4) 0.1614(3) 0.0900(18) Uani 1 1 d . . .
H11F H 0.8273 0.5063 0.1494 0.108 Uiso 1 1 calc R . .
H11G H 0.9150 0.5018 0.2040 0.108 Uiso 1 1 calc R . .
C113 C 0.8713(5) 0.3827(4) 0.1658(4) 0.105(2) Uani 1 1 d . . .
H11H H 0.9204 0.3561 0.1680 0.125 Uiso 1 1 calc R . .
H11I H 0.8656 0.3695 0.2065 0.125 Uiso 1 1 calc R . .
C114 C 0.8051(5) 0.3456(5) 0.1120(5) 0.149(4) Uani 1 1 d . . .
H11A H 0.8046 0.2851 0.1183 0.224 Uiso 1 1 calc R . .
H11B H 0.8105 0.3572 0.0714 0.224 Uiso 1 1 calc R . .
H11C H 0.7558 0.3698 0.1103 0.224 Uiso 1 1 calc R . .
C121 C 0.8246(3) 0.6278(3) 0.0602(2) 0.0560(10) Uani 1 1 d . . .
H12D H 0.7987 0.6201 0.0905 0.067 Uiso 1 1 calc R . .
H12E H 0.8263 0.6886 0.0526 0.067 Uiso 1 1 calc R . .
C122 C 0.7735(3) 0.5855(4) -0.0046(2) 0.0764(15) Uani 1 1 d . . .
H12F H 0.7805 0.5242 0.0001 0.092 Uiso 1 1 calc R . .
H12G H 0.7914 0.6040 -0.0382 0.092 Uiso 1 1 calc R . .
C123 C 0.6852(3) 0.6066(4) -0.0266(3) 0.0813(16) Uani 1 1 d . . .
H12H H 0.6796 0.6675 -0.0221 0.098 Uiso 1 1 calc R . .
H12I H 0.6577 0.5924 -0.0729 0.098 Uiso 1 1 calc R . .
C124 C 0.6456(4) 0.5613(5) 0.0107(4) 0.108(2) Uani 1 1 d . . .
H12A H 0.5906 0.5789 -0.0048 0.163 Uiso 1 1 calc R . .
H12B H 0.6725 0.5745 0.0567 0.163 Uiso 1 1 calc R . .
H12C H 0.6480 0.5009 0.0045 0.163 Uiso 1 1 calc R . .
C131 C 0.9533(3) 0.6012(3) 0.0466(2) 0.0503(9) Uani 1 1 d . . .
H13D H 1.0077 0.5806 0.0697 0.060 Uiso 1 1 calc R . .
H13E H 0.9267 0.5630 0.0097 0.060 Uiso 1 1 calc R . .
C132 C 0.9570(3) 0.6881(3) 0.0196(2) 0.0633(11) Uani 1 1 d . . .
H13F H 0.9745 0.7295 0.0551 0.076 Uiso 1 1 calc R . .
H13G H 0.9040 0.7046 -0.0117 0.076 Uiso 1 1 calc R . .
C133 C 1.0144(3) 0.6882(4) -0.0140(3) 0.0817(16) Uani 1 1 d . . .
H13H H 0.9978 0.6453 -0.0485 0.098 Uiso 1 1 calc R . .
H13I H 1.0675 0.6730 0.0178 0.098 Uiso 1 1 calc R . .
C134 C 1.0180(5) 0.7746(5) -0.0438(4) 0.119(3) Uani 1 1 d . . .
H13A H 1.0560 0.7725 -0.0638 0.179 Uiso 1 1 calc R . .
H13B H 1.0343 0.8172 -0.0098 0.179 Uiso 1 1 calc R . .
H13C H 0.9660 0.7888 -0.0765 0.179 Uiso 1 1 calc R . .
C141 C 0.9530(3) 0.6487(3) 0.1540(2) 0.0560(10) Uani 1 1 d . . .
H14D H 0.9251 0.6424 0.1830 0.067 Uiso 1 1 calc R . .
H14E H 0.9491 0.7082 0.1409 0.067 Uiso 1 1 calc R . .
C142 C 1.0416(3) 0.6267(3) 0.1928(2) 0.0599(11) Uani 1 1 d . . .
H14F H 1.0467 0.5662 0.2028 0.072 Uiso 1 1 calc R . .
H14G H 1.0713 0.6391 0.1660 0.072 Uiso 1 1 calc R . .
C143 C 1.0763(4) 0.6761(3) 0.2553(2) 0.0780(15) Uani 1 1 d . . .
H14H H 1.1343 0.6724 0.2727 0.094 Uiso 1 1 calc R . .
H14I H 1.0616 0.7357 0.2462 0.094 Uiso 1 1 calc R . .
C144 C 1.0481(4) 0.6444(5) 0.3056(3) 0.103(2) Uani 1 1 d . . .
H14A H 1.0717 0.6781 0.3449 0.154 Uiso 1 1 calc R . .
H14B H 1.0637 0.5859 0.3156 0.154 Uiso 1 1 calc R . .
H14C H 0.9908 0.6488 0.2888 0.154 Uiso 1 1 calc R . .
C211 C 0.6842(2) 0.9201(3) 0.8956(2) 0.0534(10) Uani 1 1 d . . .
H21D H 0.6981 0.9787 0.8907 0.064 Uiso 1 1 calc R . .
H21E H 0.6981 0.8855 0.8653 0.064 Uiso 1 1 calc R . .
C212 C 0.7358(3) 0.8910(4) 0.9663(2) 0.0677(13) Uani 1 1 d . . .
H21F H 0.7170 0.9187 0.9966 0.081 Uiso 1 1 calc R . .
H21G H 0.7300 0.8298 0.9697 0.081 Uiso 1 1 calc R . .
C213 C 0.8234(3) 0.9122(4) 0.9855(3) 0.0834(16) Uani 1 1 d . . .
H21H H 0.8557 0.8780 1.0233 0.100 Uiso 1 1 calc R . .
H21I H 0.8383 0.8973 0.9493 0.100 Uiso 1 1 calc R . .
C214 C 0.8417(4) 1.0044(5) 1.0019(4) 0.122(3) Uani 1 1 d . . .
H21A H 0.8976 1.0146 1.0132 0.183 Uiso 1 1 calc R . .
H21B H 0.8289 1.0191 1.0387 0.183 Uiso 1 1 calc R . .
H21C H 0.8103 1.0387 0.9646 0.183 Uiso 1 1 calc R . .
C221 C 0.5724(2) 0.8219(3) 0.8775(2) 0.0522(9) Uani 1 1 d . . .
H22D H 0.5927 0.7896 0.8500 0.063 Uiso 1 1 calc R . .
H22E H 0.6000 0.8015 0.9223 0.063 Uiso 1 1 calc R . .
C222 C 0.4843(3) 0.8025(3) 0.8553(3) 0.0673(12) Uani 1 1 d . . .
H22F H 0.4566 0.8145 0.8086 0.081 Uiso 1 1 calc R . .
H22G H 0.4614 0.8384 0.8790 0.081 Uiso 1 1 calc R . .
C223 C 0.4731(3) 0.7094(3) 0.8683(3) 0.0750(14) Uani 1 1 d . . .
H22H H 0.4974 0.6740 0.8453 0.090 Uiso 1 1 calc R . .
H22I H 0.5006 0.6981 0.9151 0.090 Uiso 1 1 calc R . .
C224 C 0.3864(4) 0.6853(4) 0.8463(4) 0.112(2) Uani 1 1 d . . .
H22A H 0.3824 0.6262 0.8558 0.168 Uiso 1 1 calc R . .
H22B H 0.3591 0.6949 0.7998 0.168 Uiso 1 1 calc R . .
H22C H 0.3622 0.7196 0.8693 0.168 Uiso 1 1 calc R . .
C231 C 0.5676(3) 0.9655(3) 0.9216(2) 0.0512(9) Uani 1 1 d . . .
H23D H 0.5095 0.9632 0.9047 0.061 Uiso 1 1 calc R . .
H23E H 0.5885 0.9376 0.9643 0.061 Uiso 1 1 calc R . .
C232 C 0.5929(3) 1.0573(3) 0.9312(2) 0.0631(11) Uani 1 1 d . . .
H23F H 0.5723 1.0863 0.8890 0.076 Uiso 1 1 calc R . .
H23G H 0.6510 1.0607 0.9494 0.076 Uiso 1 1 calc R . .
C233 C 0.5617(3) 1.1009(3) 0.9775(2) 0.0639(12) Uani 1 1 d . . .
H23H H 0.5037 1.0960 0.9595 0.077 Uiso 1 1 calc R . .
H23I H 0.5829 1.0718 1.0197 0.077 Uiso 1 1 calc R . .
C234 C 0.5846(4) 1.1940(4) 0.9880(3) 0.0917(18) Uani 1 1 d . . .
H23A H 0.5630 1.2188 1.0171 0.137 Uiso 1 1 calc R . .
H23B H 0.5634 1.2233 0.9465 0.137 Uiso 1 1 calc R . .
H23C H 0.6419 1.1992 1.0072 0.137 Uiso 1 1 calc R . .
C241 C 0.5520(3) 0.9523(3) 0.80643(19) 0.0522(10) Uani 1 1 d . . .
H24D H 0.4951 0.9558 0.7966 0.063 Uiso 1 1 calc R . .
H24E H 0.5712 1.0102 0.8070 0.063 Uiso 1 1 calc R . .
C242 C 0.5621(3) 0.9046(3) 0.7510(2) 0.0578(11) Uani 1 1 d . . .
H24F H 0.6186 0.8945 0.7620 0.069 Uiso 1 1 calc R . .
H24G H 0.5352 0.8499 0.7446 0.069 Uiso 1 1 calc R . .
C243 C 0.5268(3) 0.9564(3) 0.6885(2) 0.0715(14) Uani 1 1 d . . .
H24H H 0.5539 1.0111 0.6956 0.086 Uiso 1 1 calc R . .
H24I H 0.4706 0.9671 0.6785 0.086 Uiso 1 1 calc R . .
C244 C 0.5341(5) 0.9123(4) 0.6296(3) 0.105(2) Uani 1 1 d . . .
H24A H 0.5106 0.9477 0.5912 0.157 Uiso 1 1 calc R . .
H24B H 0.5067 0.8585 0.6218 0.157 Uiso 1 1 calc R . .
H24C H 0.5897 0.9030 0.6387 0.157 Uiso 1 1 calc R . .

loop_
_atom_site_aniso_label
_atom_site_aniso_U_11
_atom_site_aniso_U_22
_atom_site_aniso_U_33
_atom_site_aniso_U_23
_atom_site_aniso_U_13
_atom_site_aniso_U_12
Mo1 0.0522(2) 0.02905(15) 0.0568(2) 0.01128(14) 0.02141(16) 0.00470(13)
Mo2 0.0555(2) 0.04270(18) 0.03896(17) -0.00581(14) 0.01670(15) -0.00249(14)
Mo3 0.04348(19) 0.04200(18) 0.0613(2) 0.00748(15) 0.03031(16) 0.00546(13)
Mo4 0.04111(18) 0.04783(18) 0.04959(19) 0.00243(14) 0.02530(15) -0.00036(13)
Mo5 0.04834(19) 0.04174(17) 0.03410(16) 0.00190(13) 0.00997(14) -0.00450(13)
Mo6 0.04660(18) 0.03192(15) 0.04007(16) 0.00776(12) 0.01664(14) 0.00740(12)
O1 0.0343(12) 0.0303(11) 0.0348(12) 0.0032(9) 0.0152(10) 0.0010(9)
O2 0.086(2) 0.069(2) 0.0447(16) -0.0162(15) 0.0179(16) -0.0077(17)
O3 0.064(2) 0.072(2) 0.111(3) 0.0109(19) 0.061(2) 0.0096(16)
O4 0.0555(18) 0.072(2) 0.087(2) 0.0038(17) 0.0462(18) 0.0000(15)
O5 0.072(2) 0.0596(18) 0.0426(15) -0.0048(13) 0.0105(14) -0.0138(15)
O6 0.070(2) 0.0413(15) 0.0589(17) 0.0151(13) 0.0215(15) 0.0144(13)
O7 0.0637(18) 0.0341(13) 0.0578(16) -0.0040(12) 0.0226(14) -0.0027(12)
O8 0.0504(16) 0.0395(14) 0.0739(19) 0.0097(13) 0.0301(14) 0.0135(12)
O9 0.0518(16) 0.0418(14) 0.0588(16) 0.0114(12) 0.0280(13) -0.0045(11)
O10 0.0525(16) 0.0446(14) 0.0422(14) 0.0122(11) 0.0082(12) 0.0007(11)
O11 0.0665(18) 0.0496(15) 0.0503(15) -0.0021(13) 0.0333(14) 0.0074(13)
O12 0.0411(14) 0.0509(15) 0.0535(16) -0.0009(13) 0.0141(12) -0.0048(11)
O13 0.0376(14) 0.0429(14) 0.0576(16) 0.0057(12) 0.0152(12) -0.0032(11)
O14 0.0578(16) 0.0484(14) 0.0376(13) -0.0023(11) 0.0239(12) -0.0013(12)
O15 0.0563(16) 0.0481(15) 0.0368(13) 0.0072(11) 0.0133(12) 0.0064(12)
O16 0.0513(15) 0.0401(13) 0.0554(15) 0.0147(12) 0.0287(13) 0.0044(11)
O17 0.0415(14) 0.0440(14) 0.0541(15) 0.0045(12) 0.0224(12) 0.0104(11)
O18 0.0533(16) 0.0325(12) 0.0457(14) -0.0011(11) 0.0188(12) -0.0011(11)
O19 0.139(4) 0.047(2) 0.125(4) 0.015(2) 0.028(3) 0.024(2)
O20 0.168(5) 0.058(2) 0.164(4) -0.014(3) 0.119(4) -0.009(2)
N1 0.064(2) 0.0350(17) 0.068(2) 0.0173(16) 0.0227(19) 0.0034(14)
N2 0.055(2) 0.0416(16) 0.0421(16) -0.0005(14) 0.0196(15) 0.0118(14)
N3 0.0482(18) 0.0509(18) 0.0465(17) 0.0108(15) 0.0244(15) 0.0146(14)
C1 0.064(3) 0.039(2) 0.061(2) 0.0068(18) 0.027(2) 0.0046(18)
C2 0.064(3) 0.055(3) 0.076(3) 0.005(2) 0.011(2) 0.003(2)
C3 0.078(3) 0.044(2) 0.078(3) 0.001(2) 0.009(3) -0.007(2)
C4 0.084(4) 0.044(2) 0.071(3) 0.007(2) 0.026(3) 0.008(2)
C5 0.071(3) 0.057(3) 0.090(4) 0.013(3) 0.026(3) 0.018(2)
C6 0.064(3) 0.052(2) 0.084(3) 0.006(2) 0.026(3) 0.000(2)
C7 0.277(14) 0.117(7) 0.181(10) 0.014(7) 0.171(10) 0.037(8)
C8 0.82(4) 0.127(9) 0.70(4) 0.012(16) 0.71(4) 0.059(17)
C9 0.39(2) 0.188(12) 0.280(17) 0.091(12) 0.241(18) 0.143(14)
C111 0.064(3) 0.044(2) 0.055(2) -0.0003(18) 0.022(2) 0.0073(18)
C112 0.125(5) 0.077(4) 0.087(4) 0.020(3) 0.062(4) 0.015(3)
C113 0.123(6) 0.088(4) 0.115(5) 0.034(4) 0.060(5) 0.003(4)
C114 0.107(6) 0.118(6) 0.190(9) 0.044(6) 0.025(6) -0.035(5)
C121 0.057(3) 0.060(3) 0.056(2) 0.002(2) 0.028(2) 0.0196(19)
C122 0.058(3) 0.105(4) 0.057(3) -0.018(3) 0.013(2) 0.020(3)
C123 0.063(3) 0.103(4) 0.075(3) 0.003(3) 0.025(3) 0.025(3)
C124 0.081(4) 0.114(5) 0.123(6) 0.005(4) 0.033(4) -0.003(4)
C131 0.055(2) 0.052(2) 0.048(2) -0.0018(18) 0.0248(19) 0.0083(18)
C132 0.071(3) 0.059(3) 0.060(3) 0.008(2) 0.027(2) 0.001(2)
C133 0.079(4) 0.102(4) 0.066(3) 0.004(3) 0.031(3) -0.016(3)
C134 0.130(6) 0.132(6) 0.101(5) 0.022(5) 0.051(5) -0.041(5)
C141 0.077(3) 0.044(2) 0.047(2) -0.0064(18) 0.024(2) 0.014(2)
C142 0.069(3) 0.054(2) 0.053(2) -0.008(2) 0.022(2) 0.004(2)
C143 0.097(4) 0.064(3) 0.059(3) -0.013(2) 0.016(3) 0.009(3)
C144 0.116(5) 0.128(6) 0.064(3) -0.001(3) 0.036(3) 0.046(4)
C211 0.046(2) 0.064(3) 0.055(2) 0.012(2) 0.0252(19) 0.0098(18)
C212 0.054(3) 0.088(3) 0.059(3) 0.023(3) 0.021(2) 0.005(2)
C213 0.052(3) 0.122(5) 0.072(3) 0.025(3) 0.019(2) 0.008(3)
C214 0.088(5) 0.137(7) 0.121(6) 0.010(5) 0.021(4) -0.030(4)
C221 0.055(2) 0.052(2) 0.053(2) 0.0095(19) 0.0249(19) 0.0120(18)
C222 0.059(3) 0.065(3) 0.076(3) 0.007(2) 0.024(2) 0.000(2)
C223 0.081(4) 0.062(3) 0.095(4) -0.016(3) 0.049(3) -0.006(2)
C224 0.092(5) 0.094(5) 0.148(7) -0.028(4) 0.045(5) -0.034(4)
C231 0.057(2) 0.058(2) 0.046(2) 0.0057(19) 0.0285(19) 0.0105(19)
C232 0.074(3) 0.064(3) 0.063(3) -0.002(2) 0.038(2) 0.001(2)
C233 0.075(3) 0.065(3) 0.054(2) 0.000(2) 0.028(2) 0.011(2)
C234 0.126(5) 0.073(4) 0.087(4) -0.019(3) 0.054(4) -0.003(3)
C241 0.059(2) 0.055(2) 0.048(2) 0.0111(19) 0.0265(19) 0.0190(19)
C242 0.067(3) 0.058(2) 0.051(2) 0.008(2) 0.026(2) 0.019(2)
C243 0.092(4) 0.070(3) 0.053(3) 0.011(2) 0.029(3) 0.030(3)
C244 0.151(6) 0.113(5) 0.061(3) 0.013(3) 0.052(4) 0.053(4)

loop_
_atom_type_symbol
_atom_type_description
_atom_type_scat_dispersion_real
_atom_type_scat_dispersion_imag
_atom_type_scat_source
C C 0.0033 0.0016 'International Tables Vol C Tables 4.2.6.8 and 6.1.1.4'
H H 0.0000 0.0000 'International Tables Vol C Tables 4.2.6.8 and 6.1.1.4'
N N 0.0061 0.0033 'International Tables Vol C Tables 4.2.6.8 and 6.1.1.4'
O O 0.0106 0.0060 'International Tables Vol C Tables 4.2.6.8 and 6.1.1.4'
Mo Mo -1.6832 0.6857 'International Tables Vol C Tables 4.2.6.8 and 6.1.1.4'

loop_
_geom_angle_atom_site_label_1
_geom_angle_atom_site_label_2
_geom_angle_atom_site_label_3
_geom_angle
_geom_angle_site_symmetry_1
_geom_angle_site_symmetry_3
_geom_angle_publ_flag
N1 Mo1 O10 103.85(15) . . ?
N1 Mo1 O8 101.36(15) . . ?
O10 Mo1 O8 87.64(12) . . ?
N1 Mo1 O7 100.06(15) . . ?
O10 Mo1 O7 156.08(11) . . ?
O8 Mo1 O7 87.43(13) . . ?
N1 Mo1 O9 102.71(15) . . ?
O10 Mo1 O9 87.15(12) . . ?
O8 Mo1 O9 155.92(10) . . ?
O7 Mo1 O9 87.88(12) . . ?
N1 Mo1 O1 178.01(14) . . ?
O10 Mo1 O1 78.06(9) . . ?
O8 Mo1 O1 78.07(9) . . ?
O7 Mo1 O1 78.02(10) . . ?
O9 Mo1 O1 77.85(9) . . ?
O2 Mo2 O7 104.91(15) . . ?
O2 Mo2 O12 104.19(15) . . ?
O7 Mo2 O12 88.53(12) . . ?
O2 Mo2 O15 101.46(14) . . ?
O7 Mo2 O15 153.53(12) . . ?
O12 Mo2 O15 87.23(12) . . ?
O2 Mo2 O11 103.15(15) . . ?
O7 Mo2 O11 86.18(12) . . ?
O12 Mo2 O11 152.60(11) . . ?
O15 Mo2 O11 85.68(12) . . ?
O2 Mo2 O1 178.21(13) . . ?
O7 Mo2 O1 76.75(10) . . ?
O12 Mo2 O1 76.44(10) . . ?
O15 Mo2 O1 76.86(9) . . ?
O11 Mo2 O1 76.18(10) . . ?
O3 Mo3 O8 103.31(14) . . ?
O3 Mo3 O11 103.39(16) . . ?
O8 Mo3 O11 87.94(13) . . ?
O3 Mo3 O16 103.86(14) . . ?
O8 Mo3 O16 152.78(11) . . ?
O11 Mo3 O16 87.59(12) . . ?
O3 Mo3 O13 103.75(16) . . ?
O8 Mo3 O13 86.37(12) . . ?
O11 Mo3 O13 152.85(11) . . ?
O16 Mo3 O13 85.47(11) . . ?
O3 Mo3 O1 179.60(15) . . ?
O8 Mo3 O1 76.41(10) . . ?
O11 Mo3 O1 76.89(10) . . ?
O16 Mo3 O1 76.42(9) . . ?
O13 Mo3 O1 75.97(10) . . ?
O4 Mo4 O9 104.11(14) . . ?
O4 Mo4 O14 104.67(15) . . ?
O9 Mo4 O14 88.26(12) . . ?
O4 Mo4 O17 102.66(13) . . ?
O9 Mo4 O17 153.16(11) . . ?
O14 Mo4 O17 86.93(11) . . ?
O4 Mo4 O12 102.66(15) . . ?
O9 Mo4 O12 86.81(12) . . ?
O14 Mo4 O12 152.62(11) . . ?
O17 Mo4 O12 85.44(11) . . ?
O4 Mo4 O1 178.60(13) . . ?
O9 Mo4 O1 76.52(9) . . ?
O14 Mo4 O1 76.57(10) . . ?
O17 Mo4 O1 76.67(9) . . ?
O12 Mo4 O1 76.09(10) . . ?
O5 Mo5 O10 104.81(13) . . ?
O5 Mo5 O13 103.12(14) . . ?
O10 Mo5 O13 88.42(12) . . ?
O5 Mo5 O18 101.46(13) . . ?
O10 Mo5 O18 153.67(11) . . ?
O13 Mo5 O18 87.37(11) . . ?
O5 Mo5 O14 103.39(14) . . ?
O10 Mo5 O14 87.10(12) . . ?
O13 Mo5 O14 153.39(11) . . ?
O18 Mo5 O14 85.14(11) . . ?
O5 Mo5 O1 178.35(12) . . ?
O10 Mo5 O1 76.78(10) . . ?
O13 Mo5 O1 77.28(10) . . ?
O18 Mo5 O1 76.94(9) . . ?
O14 Mo5 O1 76.16(9) . . ?
O6 Mo6 O16 103.81(13) . . ?
O6 Mo6 O15 104.07(13) . . ?
O16 Mo6 O15 87.25(12) . . ?
O6 Mo6 O18 102.92(13) . . ?
O16 Mo6 O18 86.70(12) . . ?
O15 Mo6 O18 153.01(11) . . ?
O6 Mo6 O17 103.74(13) . . ?
O16 Mo6 O17 152.44(10) . . ?
O15 Mo6 O17 86.77(12) . . ?
O18 Mo6 O17 86.54(11) . . ?
O6 Mo6 O1 179.20(12) . . ?
O16 Mo6 O1 76.39(9) . . ?
O15 Mo6 O1 76.70(9) . . ?
O18 Mo6 O1 76.31(9) . . ?
O17 Mo6 O1 76.05(9) . . ?
Mo1 O1 Mo5 90.56(8) . . ?
Mo1 O1 Mo4 90.88(8) . . ?
Mo5 O1 Mo4 90.28(8) . . ?
Mo1 O1 Mo2 90.41(8) . . ?
Mo5 O1 Mo2 178.98(10) . . ?
Mo4 O1 Mo2 90.04(8) . . ?
Mo1 O1 Mo3 90.32(8) . . ?
Mo5 O1 Mo3 89.90(8) . . ?
Mo4 O1 Mo3 178.79(11) . . ?
Mo2 O1 Mo3 89.77(8) . . ?
Mo1 O1 Mo6 179.28(11) . . ?
Mo5 O1 Mo6 89.79(8) . . ?
Mo4 O1 Mo6 89.75(7) . . ?
Mo2 O1 Mo6 89.24(8) . . ?
Mo3 O1 Mo6 89.05(7) . . ?
Mo2 O7 Mo1 114.81(13) . . ?
Mo3 O8 Mo1 115.19(12) . . ?
Mo4 O9 Mo1 114.74(12) . . ?
Mo5 O10 Mo1 114.58(13) . . ?
Mo3 O11 Mo2 117.17(13) . . ?
Mo2 O12 Mo4 117.43(13) . . ?
Mo5 O13 Mo3 116.85(13) . . ?
Mo4 O14 Mo5 116.99(12) . . ?
Mo6 O15 Mo2 117.19(13) . . ?
Mo6 O16 Mo3 118.10(12) . . ?
Mo6 O17 Mo4 117.52(12) . . ?
Mo6 O18 Mo5 116.93(12) . . ?
C4 O19 H19A 109.5 . . ?
C7 O20 H20A 109.5 . . ?
C1 N1 Mo1 172.4(3) . . ?
C141 N2 C111 110.9(3) . . ?
C141 N2 C131 110.6(3) . . ?
C111 N2 C131 106.1(3) . . ?
C141 N2 C121 107.3(3) . . ?
C111 N2 C121 111.0(3) . . ?
C131 N2 C121 111.0(3) . . ?
C211 N3 C221 107.9(3) . . ?
C211 N3 C231 111.9(3) . . ?
C221 N3 C231 108.8(3) . . ?
C211 N3 C241 109.1(3) . . ?
C221 N3 C241 111.4(3) . . ?
C231 N3 C241 107.7(3) . . ?
C2 C1 N1 121.1(4) . . ?
C2 C1 C6 117.8(4) . . ?
N1 C1 C6 121.1(4) . . ?
C3 C2 C1 121.0(5) . . ?
C3 C2 H2A 119.5 . . ?
C1 C2 H2A 119.5 . . ?
C4 C3 C2 120.9(5) . . ?
C4 C3 H3A 119.5 . . ?
C2 C3 H3A 119.5 . . ?
O19 C4 C3 123.3(5) . . ?
O19 C4 C5 117.0(5) . . ?
C3 C4 C5 119.6(4) . . ?
C6 C5 C4 120.0(5) . . ?
C6 C5 H5A 120.0 . . ?
C4 C5 H5A 120.0 . . ?
C5 C6 C1 120.6(5) . . ?
C5 C6 H6A 119.7 . . ?
C1 C6 H6A 119.7 . . ?
C9 C7 O20 108.6(11) . . ?
C9 C7 C8 100.8(11) . . ?
O20 C7 C8 101.4(8) . . ?
C9 C7 H7A 114.8 . . ?
O20 C7 H7A 114.8 . . ?
C8 C7 H7A 114.8 . . ?
C7 C8 H8A 109.5 . . ?
C7 C8 H8B 109.5 . . ?
H8A C8 H8B 109.5 . . ?
C7 C8 H8C 109.5 . . ?
H8A C8 H8C 109.5 . . ?
H8B C8 H8C 109.5 . . ?
C7 C9 H9A 109.5 . . ?
C7 C9 H9B 109.5 . . ?
H9A C9 H9B 109.5 . . ?
C7 C9 H9C 109.5 . . ?
H9A C9 H9C 109.5 . . ?
H9B C9 H9C 109.5 . . ?
C112 C111 N2 116.2(4) . . ?
C112 C111 H11D 108.2 . . ?
N2 C111 H11D 108.2 . . ?
C112 C111 H11E 108.2 . . ?
N2 C111 H11E 108.2 . . ?
H11D C111 H11E 107.4 . . ?
C111 C112 C113 110.4(5) . . ?
C111 C112 H11F 109.6 . . ?
C113 C112 H11F 109.6 . . ?
C111 C112 H11G 109.6 . . ?
C113 C112 H11G 109.6 . . ?
H11F C112 H11G 108.1 . . ?
C114 C113 C112 114.7(6) . . ?
C114 C113 H11H 108.6 . . ?
C112 C113 H11H 108.6 . . ?
C114 C113 H11I 108.6 . . ?
C112 C113 H11I 108.6 . . ?
H11H C113 H11I 107.6 . . ?
C113 C114 H11A 109.5 . . ?
C113 C114 H11B 109.5 . . ?
H11A C114 H11B 109.5 . . ?
C113 C114 H11C 109.5 . . ?
H11A C114 H11C 109.5 . . ?
H11B C114 H11C 109.5 . . ?
C122 C121 N2 115.4(3) . . ?
C122 C121 H12D 108.4 . . ?
N2 C121 H12D 108.4 . . ?
C122 C121 H12E 108.4 . . ?
N2 C121 H12E 108.4 . . ?
H12D C121 H12E 107.5 . . ?
C121 C122 C123 112.3(4) . . ?
C121 C122 H12F 109.1 . . ?
C123 C122 H12F 109.1 . . ?
C121 C122 H12G 109.1 . . ?
C123 C122 H12G 109.1 . . ?
H12F C122 H12G 107.9 . . ?
C124 C123 C122 114.0(5) . . ?
C124 C123 H12H 108.8 . . ?
C122 C123 H12H 108.8 . . ?
C124 C123 H12I 108.8 . . ?
C122 C123 H12I 108.8 . . ?
H12H C123 H12I 107.6 . . ?
C123 C124 H12A 109.5 . . ?
C123 C124 H12B 109.5 . . ?
H12A C124 H12B 109.5 . . ?
C123 C124 H12C 109.5 . . ?
H12A C124 H12C 109.5 . . ?
H12B C124 H12C 109.5 . . ?
C132 C131 N2 116.4(3) . . ?
C132 C131 H13D 108.2 . . ?
N2 C131 H13D 108.2 . . ?
C132 C131 H13E 108.2 . . ?
N2 C131 H13E 108.2 . . ?
H13D C131 H13E 107.3 . . ?
C131 C132 C133 110.4(4) . . ?
C131 C132 H13F 109.6 . . ?
C133 C132 H13F 109.6 . . ?
C131 C132 H13G 109.6 . . ?
C133 C132 H13G 109.6 . . ?
H13F C132 H13G 108.1 . . ?
C132 C133 C134 111.9(5) . . ?
C132 C133 H13H 109.2 . . ?
C134 C133 H13H 109.2 . . ?
C132 C133 H13I 109.2 . . ?
C134 C133 H13I 109.2 . . ?
H13H C133 H13I 107.9 . . ?
C133 C134 H13A 109.5 . . ?
C133 C134 H13B 109.5 . . ?
H13A C134 H13B 109.5 . . ?
C133 C134 H13C 109.5 . . ?
H13A C134 H13C 109.5 . . ?
H13B C134 H13C 109.5 . . ?
N2 C141 C142 114.9(3) . . ?
N2 C141 H14D 108.5 . . ?
C142 C141 H14D 108.5 . . ?
N2 C141 H14E 108.5 . . ?
C142 C141 H14E 108.5 . . ?
H14D C141 H14E 107.5 . . ?
C143 C142 C141 111.4(4) . . ?
C143 C142 H14F 109.4 . . ?
C141 C142 H14F 109.4 . . ?
C143 C142 H14G 109.4 . . ?
C141 C142 H14G 109.4 . . ?
H14F C142 H14G 108.0 . . ?
C144 C143 C142 112.2(5) . . ?
C144 C143 H14H 109.2 . . ?
C142 C143 H14H 109.2 . . ?
C144 C143 H14I 109.2 . . ?
C142 C143 H14I 109.2 . . ?
H14H C143 H14I 107.9 . . ?
C143 C144 H14A 109.5 . . ?
C143 C144 H14B 109.5 . . ?
H14A C144 H14B 109.5 . . ?
C143 C144 H14C 109.5 . . ?
H14A C144 H14C 109.5 . . ?
H14B C144 H14C 109.5 . . ?
N3 C211 C212 115.5(3) . . ?
N3 C211 H21D 108.4 . . ?
C212 C211 H21D 108.4 . . ?
N3 C211 H21E 108.4 . . ?
C212 C211 H21E 108.4 . . ?
H21D C211 H21E 107.5 . . ?
C213 C212 C211 111.4(4) . . ?
C213 C212 H21F 109.3 . . ?
C211 C212 H21F 109.3 . . ?
C213 C212 H21G 109.3 . . ?
C211 C212 H21G 109.3 . . ?
H21F C212 H21G 108.0 . . ?
C214 C213 C212 112.8(5) . . ?
C214 C213 H21H 109.0 . . ?
C212 C213 H21H 109.0 . . ?
C214 C213 H21I 109.0 . . ?
C212 C213 H21I 109.0 . . ?
H21H C213 H21I 107.8 . . ?
C213 C214 H21A 109.5 . . ?
C213 C214 H21B 109.5 . . ?
H21A C214 H21B 109.5 . . ?
C213 C214 H21C 109.5 . . ?
H21A C214 H21C 109.5 . . ?
H21B C214 H21C 109.5 . . ?
C222 C221 N3 116.2(3) . . ?
C222 C221 H22D 108.2 . . ?
N3 C221 H22D 108.2 . . ?
C222 C221 H22E 108.2 . . ?
N3 C221 H22E 108.2 . . ?
H22D C221 H22E 107.4 . . ?
C221 C222 C223 109.8(4) . . ?
C221 C222 H22F 109.7 . . ?
C223 C222 H22F 109.7 . . ?
C221 C222 H22G 109.7 . . ?
C223 C222 H22G 109.7 . . ?
H22F C222 H22G 108.2 . . ?
C224 C223 C222 112.6(5) . . ?
C224 C223 H22H 109.1 . . ?
C222 C223 H22H 109.1 . . ?
C224 C223 H22I 109.1 . . ?
C222 C223 H22I 109.1 . . ?
H22H C223 H22I 107.8 . . ?
C223 C224 H22A 109.5 . . ?
C223 C224 H22B 109.5 . . ?
H22A C224 H22B 109.5 . . ?
C223 C224 H22C 109.5 . . ?
H22A C224 H22C 109.5 . . ?
H22B C224 H22C 109.5 . . ?
C232 C231 N3 115.7(3) . . ?
C232 C231 H23D 108.4 . . ?
N3 C231 H23D 108.4 . . ?
C232 C231 H23E 108.4 . . ?
N3 C231 H23E 108.4 . . ?
H23D C231 H23E 107.4 . . ?
C231 C232 C233 110.6(4) . . ?
C231 C232 H23F 109.5 . . ?
C233 C232 H23F 109.5 . . ?
C231 C232 H23G 109.5 . . ?
C233 C232 H23G 109.5 . . ?
H23F C232 H23G 108.1 . . ?
C234 C233 C232 112.7(4) . . ?
C234 C233 H23H 109.1 . . ?
C232 C233 H23H 109.1 . . ?
C234 C233 H23I 109.1 . . ?
C232 C233 H23I 109.1 . . ?
H23H C233 H23I 107.8 . . ?
C233 C234 H23A 109.5 . . ?
C233 C234 H23B 109.5 . . ?
H23A C234 H23B 109.5 . . ?
C233 C234 H23C 109.5 . . ?
H23A C234 H23C 109.5 . . ?
H23B C234 H23C 109.5 . . ?
C242 C241 N3 116.6(3) . . ?
C242 C241 H24D 108.2 . . ?
N3 C241 H24D 108.2 . . ?
C242 C241 H24E 108.2 . . ?
N3 C241 H24E 108.2 . . ?
H24D C241 H24E 107.3 . . ?
C243 C242 C241 109.5(3) . . ?
C243 C242 H24F 109.8 . . ?
C241 C242 H24F 109.8 . . ?
C243 C242 H24G 109.8 . . ?
C241 C242 H24G 109.8 . . ?
H24F C242 H24G 108.2 . . ?
C242 C243 C244 112.9(4) . . ?
C242 C243 H24H 109.0 . . ?
C244 C243 H24H 109.0 . . ?
C242 C243 H24I 109.0 . . ?
C244 C243 H24I 109.0 . . ?
H24H C243 H24I 107.8 . . ?
C243 C244 H24A 109.5 . . ?
C243 C244 H24B 109.5 . . ?
H24A C244 H24B 109.5 . . ?
C243 C244 H24C 109.5 . . ?
H24A C244 H24C 109.5 . . ?
H24B C244 H24C 109.5 . . ?

loop_
_geom_bond_atom_site_label_1
_geom_bond_atom_site_label_2
_geom_bond_distance
_geom_bond_site_symmetry_2
_geom_bond_publ_flag
Mo1 N1 1.726(3) . ?
Mo1 O10 1.941(3) . ?
Mo1 O8 1.945(3) . ?
Mo1 O7 1.951(3) . ?
Mo1 O9 1.951(3) . ?
Mo1 O1 2.234(2) . ?
Mo2 O2 1.680(3) . ?
Mo2 O7 1.893(3) . ?
Mo2 O12 1.911(3) . ?
Mo2 O15 1.937(3) . ?
Mo2 O11 1.956(3) . ?
Mo2 O1 2.329(2) . ?
Mo3 O3 1.681(3) . ?
Mo3 O8 1.896(3) . ?
Mo3 O11 1.904(3) . ?
Mo3 O16 1.925(2) . ?
Mo3 O13 1.951(3) . ?
Mo3 O1 2.339(2) . ?
Mo4 O4 1.682(3) . ?
Mo4 O9 1.905(3) . ?
Mo4 O14 1.913(3) . ?
Mo4 O17 1.931(3) . ?
Mo4 O12 1.939(3) . ?
Mo4 O1 2.323(2) . ?
Mo5 O5 1.693(3) . ?
Mo5 O10 1.902(3) . ?
Mo5 O13 1.909(3) . ?
Mo5 O18 1.939(2) . ?
Mo5 O14 1.944(3) . ?
Mo5 O1 2.316(2) . ?
Mo6 O6 1.673(3) . ?
Mo6 O16 1.909(3) . ?
Mo6 O15 1.915(3) . ?
Mo6 O18 1.926(3) . ?
Mo6 O17 1.927(3) . ?
Mo6 O1 2.351(2) . ?
O19 C4 1.345(5) . ?
O19 H19A 0.8200 . ?
O20 C7 1.478(10) . ?
O20 H20A 0.8200 . ?
N1 C1 1.396(5) . ?
N2 C141 1.514(5) . ?
N2 C111 1.518(5) . ?
N2 C131 1.522(5) . ?
N2 C121 1.526(5) . ?
N3 C211 1.516(5) . ?
N3 C221 1.518(5) . ?
N3 C231 1.519(5) . ?
N3 C241 1.526(5) . ?
C1 C2 1.378(6) . ?
C1 C6 1.399(6) . ?
C2 C3 1.365(6) . ?
C2 H2A 0.9300 . ?
C3 C4 1.354(7) . ?
C3 H3A 0.9300 . ?
C4 C5 1.382(7) . ?
C5 C6 1.368(6) . ?
C5 H5A 0.9300 . ?
C6 H6A 0.9300 . ?
C7 C9 1.407(8) . ?
C7 C8 1.487(8) . ?
C7 H7A 0.9800 . ?
C8 H8A 0.9600 . ?
C8 H8B 0.9600 . ?
C8 H8C 0.9600 . ?
C9 H9A 0.9600 . ?
C9 H9B 0.9600 . ?
C9 H9C 0.9600 . ?
C111 C112 1.499(7) . ?
C111 H11D 0.9700 . ?
C111 H11E 0.9700 . ?
C112 C113 1.535(8) . ?
C112 H11F 0.9700 . ?
C112 H11G 0.9700 . ?
C113 C114 1.434(10) . ?
C113 H11H 0.9700 . ?
C113 H11I 0.9700 . ?
C114 H11A 0.9600 . ?
C114 H11B 0.9600 . ?
C114 H11C 0.9600 . ?
C121 C122 1.514(6) . ?
C121 H12D 0.9700 . ?
C121 H12E 0.9700 . ?
C122 C123 1.517(7) . ?
C122 H12F 0.9700 . ?
C122 H12G 0.9700 . ?
C123 C124 1.478(8) . ?
C123 H12H 0.9700 . ?
C123 H12I 0.9700 . ?
C124 H12A 0.9600 . ?
C124 H12B 0.9600 . ?
C124 H12C 0.9600 . ?
C131 C132 1.501(6) . ?
C131 H13D 0.9700 . ?
C131 H13E 0.9700 . ?
C132 C133 1.505(7) . ?
C132 H13F 0.9700 . ?
C132 H13G 0.9700 . ?
C133 C134 1.520(8) . ?
C133 H13H 0.9700 . ?
C133 H13I 0.9700 . ?
C134 H13A 0.9600 . ?
C134 H13B 0.9600 . ?
C134 H13C 0.9600 . ?
C141 C142 1.531(6) . ?
C141 H14D 0.9700 . ?
C141 H14E 0.9700 . ?
C142 C143 1.487(6) . ?
C142 H14F 0.9700 . ?
C142 H14G 0.9700 . ?
C143 C144 1.486(8) . ?
C143 H14H 0.9700 . ?
C143 H14I 0.9700 . ?
C144 H14A 0.9600 . ?
C144 H14B 0.9600 . ?
C144 H14C 0.9600 . ?
C211 C212 1.537(6) . ?
C211 H21D 0.9700 . ?
C211 H21E 0.9700 . ?
C212 C213 1.513(7) . ?
C212 H21F 0.9700 . ?
C212 H21G 0.9700 . ?
C213 C214 1.494(9) . ?
C213 H21H 0.9700 . ?
C213 H21I 0.9700 . ?
C214 H21A 0.9600 . ?
C214 H21B 0.9600 . ?
C214 H21C 0.9600 . ?
C221 C222 1.508(6) . ?
C221 H22D 0.9700 . ?
C221 H22E 0.9700 . ?
C222 C223 1.516(7) . ?
C222 H22F 0.9700 . ?
C222 H22G 0.9700 . ?
C223 C224 1.500(8) . ?
C223 H22H 0.9700 . ?
C223 H22I 0.9700 . ?
C224 H22A 0.9600 . ?
C224 H22B 0.9600 . ?
C224 H22C 0.9600 . ?
C231 C232 1.500(6) . ?
C231 H23D 0.9700 . ?
C231 H23E 0.9700 . ?
C232 C233 1.518(6) . ?
C232 H23F 0.9700 . ?
C232 H23G 0.9700 . ?
C233 C234 1.510(7) . ?
C233 H23H 0.9700 . ?
C233 H23I 0.9700 . ?
C234 H23A 0.9600 . ?
C234 H23B 0.9600 . ?
C234 H23C 0.9600 . ?
C241 C242 1.510(5) . ?
C241 H24D 0.9700 . ?
C241 H24E 0.9700 . ?
C242 C243 1.508(6) . ?
C242 H24F 0.9700 . ?
C242 H24G 0.9700 . ?
C243 C244 1.529(7) . ?
C243 H24H 0.9700 . ?
C243 H24I 0.9700 . ?
C244 H24A 0.9600 . ?
C244 H24B 0.9600 . ?
C244 H24C 0.9600 . ?

loop_
_geom_hbond_atom_site_label_D
_geom_hbond_atom_site_label_H
_geom_hbond_atom_site_label_A
_geom_hbond_distance_DH
_geom_hbond_distance_HA
_geom_hbond_distance_DA
_geom_hbond_angle_DHA
_geom_hbond_site_symmetry_A
O19 H19A O20 0.82 1.90 2.705(7) 168.4 .
O20 H20A O18 0.82 2.18 2.868(5) 142.0 1_545

loop_
_geom_torsion_atom_site_label_1
_geom_torsion_atom_site_label_2
_geom_torsion_atom_site_label_3
_geom_torsion_atom_site_label_4
_geom_torsion
_geom_torsion_site_symmetry_1
_geom_torsion_site_symmetry_2
_geom_torsion_site_symmetry_3
_geom_torsion_site_symmetry_4
_geom_torsion_publ_flag
N1 Mo1 O1 Mo5 -163(4) . . . . ?
O10 Mo1 O1 Mo5 1.07(10) . . . . ?
O8 Mo1 O1 Mo5 -89.03(11) . . . . ?
O7 Mo1 O1 Mo5 -178.91(11) . . . . ?
O9 Mo1 O1 Mo5 90.69(10) . . . . ?
N1 Mo1 O1 Mo4 107(4) . . . . ?
O10 Mo1 O1 Mo4 -89.22(11) . . . . ?
O8 Mo1 O1 Mo4 -179.31(11) . . . . ?
O7 Mo1 O1 Mo4 90.80(11) . . . . ?
O9 Mo1 O1 Mo4 0.41(10) . . . . ?
N1 Mo1 O1 Mo2 17(4) . . . . ?
O10 Mo1 O1 Mo2 -179.26(11) . . . . ?
O8 Mo1 O1 Mo2 90.65(11) . . . . ?
O7 Mo1 O1 Mo2 0.76(10) . . . . ?
O9 Mo1 O1 Mo2 -89.64(10) . . . . ?
N1 Mo1 O1 Mo3 -73(4) . . . . ?
O10 Mo1 O1 Mo3 90.97(10) . . . . ?
O8 Mo1 O1 Mo3 0.88(10) . . . . ?
O7 Mo1 O1 Mo3 -89.01(10) . . . . ?
O9 Mo1 O1 Mo3 -179.41(11) . . . . ?
N1 Mo1 O1 Mo6 -44(13) . . . . ?
O10 Mo1 O1 Mo6 120(11) . . . . ?
O8 Mo1 O1 Mo6 29(11) . . . . ?
O7 Mo1 O1 Mo6 -60(11) . . . . ?
O9 Mo1 O1 Mo6 -151(11) . . . . ?
O5 Mo5 O1 Mo1 -166(4) . . . . ?
O10 Mo5 O1 Mo1 -1.09(10) . . . . ?
O13 Mo5 O1 Mo1 90.28(10) . . . . ?
O18 Mo5 O1 Mo1 -179.48(10) . . . . ?
O14 Mo5 O1 Mo1 -91.34(10) . . . . ?
O5 Mo5 O1 Mo4 -75(4) . . . . ?
O10 Mo5 O1 Mo4 89.79(10) . . . . ?
O13 Mo5 O1 Mo4 -178.83(10) . . . . ?
O18 Mo5 O1 Mo4 -88.60(10) . . . . ?
O14 Mo5 O1 Mo4 -0.46(9) . . . . ?
O5 Mo5 O1 Mo2 33(9) . . . . ?
O10 Mo5 O1 Mo2 -162(6) . . . . ?
O13 Mo5 O1 Mo2 -71(6) . . . . ?
O18 Mo5 O1 Mo2 19(6) . . . . ?
O14 Mo5 O1 Mo2 107(6) . . . . ?
O5 Mo5 O1 Mo3 104(4) . . . . ?
O10 Mo5 O1 Mo3 -91.41(10) . . . . ?
O13 Mo5 O1 Mo3 -0.03(9) . . . . ?
O18 Mo5 O1 Mo3 90.20(9) . . . . ?
O14 Mo5 O1 Mo3 178.34(10) . . . . ?
O5 Mo5 O1 Mo6 15(4) . . . . ?
O10 Mo5 O1 Mo6 179.54(11) . . . . ?
O13 Mo5 O1 Mo6 -89.09(9) . . . . ?
O18 Mo5 O1 Mo6 1.15(9) . . . . ?
O14 Mo5 O1 Mo6 89.29(10) . . . . ?
O4 Mo4 O1 Mo1 -117(5) . . . . ?
O9 Mo4 O1 Mo1 -0.42(10) . . . . ?
O14 Mo4 O1 Mo1 91.03(10) . . . . ?
O17 Mo4 O1 Mo1 -178.98(11) . . . . ?
O12 Mo4 O1 Mo1 -90.44(10) . . . . ?
O4 Mo4 O1 Mo5 152(5) . . . . ?
O9 Mo4 O1 Mo5 -90.98(10) . . . . ?
O14 Mo4 O1 Mo5 0.47(9) . . . . ?
O17 Mo4 O1 Mo5 90.46(10) . . . . ?
O12 Mo4 O1 Mo5 179.00(10) . . . . ?
O4 Mo4 O1 Mo2 -27(5) . . . . ?
O9 Mo4 O1 Mo2 89.99(10) . . . . ?
O14 Mo4 O1 Mo2 -178.56(10) . . . . ?
O17 Mo4 O1 Mo2 -88.57(10) . . . . ?
O12 Mo4 O1 Mo2 -0.03(9) . . . . ?
O4 Mo4 O1 Mo3 54(8) . . . . ?
O9 Mo4 O1 Mo3 171(100) . . . . ?
O14 Mo4 O1 Mo3 -98(6) . . . . ?
O17 Mo4 O1 Mo3 -8(6) . . . . ?
O12 Mo4 O1 Mo3 81(6) . . . . ?
O4 Mo4 O1 Mo6 62(5) . . . . ?
O9 Mo4 O1 Mo6 179.24(11) . . . . ?
O14 Mo4 O1 Mo6 -89.32(10) . . . . ?
O17 Mo4 O1 Mo6 0.68(9) . . . . ?
O12 Mo4 O1 Mo6 89.22(10) . . . . ?
O2 Mo2 O1 Mo1 -158(4) . . . . ?
O7 Mo2 O1 Mo1 -0.79(10) . . . . ?
O12 Mo2 O1 Mo1 90.91(10) . . . . ?
O15 Mo2 O1 Mo1 -178.79(11) . . . . ?
O11 Mo2 O1 Mo1 -90.06(10) . . . . ?
O2 Mo2 O1 Mo5 3(9) . . . . ?
O7 Mo2 O1 Mo5 160(6) . . . . ?
O12 Mo2 O1 Mo5 -108(6) . . . . ?
O15 Mo2 O1 Mo5 -18(6) . . . . ?
O11 Mo2 O1 Mo5 71(6) . . . . ?
O2 Mo2 O1 Mo4 111(4) . . . . ?
O7 Mo2 O1 Mo4 -91.67(10) . . . . ?
O12 Mo2 O1 Mo4 0.03(9) . . . . ?
O15 Mo2 O1 Mo4 90.33(10) . . . . ?
O11 Mo2 O1 Mo4 179.05(10) . . . . ?
O2 Mo2 O1 Mo3 -68(4) . . . . ?
O7 Mo2 O1 Mo3 89.53(10) . . . . ?
O12 Mo2 O1 Mo3 -178.77(10) . . . . ?
O15 Mo2 O1 Mo3 -88.47(10) . . . . ?
O11 Mo2 O1 Mo3 0.25(9) . . . . ?
O2 Mo2 O1 Mo6 21(4) . . . . ?
O7 Mo2 O1 Mo6 178.58(11) . . . . ?
O12 Mo2 O1 Mo6 -89.72(10) . . . . ?
O15 Mo2 O1 Mo6 0.58(9) . . . . ?
O11 Mo2 O1 Mo6 89.31(10) . . . . ?
O3 Mo3 O1 Mo1 -45(22) . . . . ?
O8 Mo3 O1 Mo1 -0.91(11) . . . . ?
O11 Mo3 O1 Mo1 90.15(10) . . . . ?
O16 Mo3 O1 Mo1 -179.18(11) . . . . ?
O13 Mo3 O1 Mo1 -90.52(10) . . . . ?
O3 Mo3 O1 Mo5 46(22) . . . . ?
O8 Mo3 O1 Mo5 89.65(11) . . . . ?
O11 Mo3 O1 Mo5 -179.29(10) . . . . ?
O16 Mo3 O1 Mo5 -88.62(10) . . . . ?
O13 Mo3 O1 Mo5 0.03(9) . . . . ?
O3 Mo3 O1 Mo4 144(21) . . . . ?
O8 Mo3 O1 Mo4 -172(100) . . . . ?
O11 Mo3 O1 Mo4 -81(6) . . . . ?
O16 Mo3 O1 Mo4 10(6) . . . . ?
O13 Mo3 O1 Mo4 98(6) . . . . ?
O3 Mo3 O1 Mo2 -135(22) . . . . ?
O8 Mo3 O1 Mo2 -91.31(11) . . . . ?
O11 Mo3 O1 Mo2 -0.26(9) . . . . ?
O16 Mo3 O1 Mo2 90.42(10) . . . . ?
O13 Mo3 O1 Mo2 179.07(10) . . . . ?
O3 Mo3 O1 Mo6 136(22) . . . . ?
O8 Mo3 O1 Mo6 179.44(12) . . . . ?
O11 Mo3 O1 Mo6 -89.51(10) . . . . ?
O16 Mo3 O1 Mo6 1.17(10) . . . . ?
O13 Mo3 O1 Mo6 89.82(9) . . . . ?
O6 Mo6 O1 Mo1 -134(12) . . . . ?
O16 Mo6 O1 Mo1 -30(11) . . . . ?
O15 Mo6 O1 Mo1 61(11) . . . . ?
O18 Mo6 O1 Mo1 -120(11) . . . . ?
O17 Mo6 O1 Mo1 151(11) . . . . ?
O6 Mo6 O1 Mo5 -16(9) . . . . ?
O16 Mo6 O1 Mo5 88.73(10) . . . . ?
O15 Mo6 O1 Mo5 179.09(11) . . . . ?
O18 Mo6 O1 Mo5 -1.16(9) . . . . ?
O17 Mo6 O1 Mo5 -90.96(10) . . . . ?
O6 Mo6 O1 Mo4 74(9) . . . . ?
O16 Mo6 O1 Mo4 179.00(11) . . . . ?
O15 Mo6 O1 Mo4 -90.63(10) . . . . ?
O18 Mo6 O1 Mo4 89.12(10) . . . . ?
O17 Mo6 O1 Mo4 -0.68(9) . . . . ?
O6 Mo6 O1 Mo2 165(29) . . . . ?
O16 Mo6 O1 Mo2 -90.96(10) . . . . ?
O15 Mo6 O1 Mo2 -0.59(9) . . . . ?
O18 Mo6 O1 Mo2 179.16(10) . . . . ?
O17 Mo6 O1 Mo2 89.36(10) . . . . ?
O6 Mo6 O1 Mo3 -106(9) . . . . ?
O16 Mo6 O1 Mo3 -1.18(10) . . . . ?
O15 Mo6 O1 Mo3 89.19(10) . . . . ?
O18 Mo6 O1 Mo3 -91.06(10) . . . . ?
O17 Mo6 O1 Mo3 179.14(11) . . . . ?
O2 Mo2 O7 Mo1 -179.71(16) . . . . ?
O12 Mo2 O7 Mo1 -75.42(16) . . . . ?
O15 Mo2 O7 Mo1 5.4(4) . . . . ?
O11 Mo2 O7 Mo1 77.68(16) . . . . ?
O1 Mo2 O7 Mo1 0.99(13) . . . . ?
N1 Mo1 O7 Mo2 179.54(17) . . . . ?
O10 Mo1 O7 Mo2 -1.1(4) . . . . ?
O8 Mo1 O7 Mo2 -79.38(15) . . . . ?
O9 Mo1 O7 Mo2 77.00(15) . . . . ?
O1 Mo1 O7 Mo2 -1.03(13) . . . . ?
O3 Mo3 O8 Mo1 -179.13(18) . . . . ?
O11 Mo3 O8 Mo1 -75.85(16) . . . . ?
O16 Mo3 O8 Mo1 4.8(4) . . . . ?
O13 Mo3 O8 Mo1 77.58(16) . . . . ?
O1 Mo3 O8 Mo1 1.15(13) . . . . ?
N1 Mo1 O8 Mo3 176.86(18) . . . . ?
O10 Mo1 O8 Mo3 -79.49(16) . . . . ?
O7 Mo1 O8 Mo3 77.10(16) . . . . ?
O9 Mo1 O8 Mo3 -1.9(4) . . . . ?
O1 Mo1 O8 Mo3 -1.20(14) . . . . ?
O4 Mo4 O9 Mo1 179.24(16) . . . . ?
O14 Mo4 O9 Mo1 -76.08(15) . . . . ?
O17 Mo4 O9 Mo1 3.6(4) . . . . ?
O12 Mo4 O9 Mo1 76.98(15) . . . . ?
O1 Mo4 O9 Mo1 0.53(12) . . . . ?
N1 Mo1 O9 Mo4 -178.59(17) . . . . ?
O10 Mo1 O9 Mo4 77.85(15) . . . . ?
O8 Mo1 O9 Mo4 0.1(4) . . . . ?
O7 Mo1 O9 Mo4 -78.75(15) . . . . ?
O1 Mo1 O9 Mo4 -0.55(13) . . . . ?
O5 Mo5 O10 Mo1 -179.07(16) . . . . ?
O13 Mo5 O10 Mo1 -75.92(16) . . . . ?
O18 Mo5 O10 Mo1 4.9(4) . . . . ?
O14 Mo5 O10 Mo1 77.84(15) . . . . ?
O1 Mo5 O10 Mo1 1.38(12) . . . . ?
N1 Mo1 O10 Mo5 178.00(17) . . . . ?
O8 Mo1 O10 Mo5 76.88(15) . . . . ?
O7 Mo1 O10 Mo5 -1.4(4) . . . . ?
O9 Mo1 O10 Mo5 -79.61(15) . . . . ?
O1 Mo1 O10 Mo5 -1.43(13) . . . . ?
O3 Mo3 O11 Mo2 -179.95(16) . . . . ?
O8 Mo3 O11 Mo2 76.86(15) . . . . ?
O16 Mo3 O11 Mo2 -76.27(15) . . . . ?
O13 Mo3 O11 Mo2 -1.1(3) . . . . ?
O1 Mo3 O11 Mo2 0.34(12) . . . . ?
O2 Mo2 O11 Mo3 177.94(16) . . . . ?
O7 Mo2 O11 Mo3 -77.63(16) . . . . ?
O12 Mo2 O11 Mo3 1.7(3) . . . . ?
O15 Mo2 O11 Mo3 77.17(15) . . . . ?
O1 Mo2 O11 Mo3 -0.35(13) . . . . ?
O2 Mo2 O12 Mo4 -178.31(16) . . . . ?
O7 Mo2 O12 Mo4 76.68(16) . . . . ?
O15 Mo2 O12 Mo4 -77.18(15) . . . . ?
O11 Mo2 O12 Mo4 -2.1(3) . . . . ?
O1 Mo2 O12 Mo4 -0.04(12) . . . . ?
O4 Mo4 O12 Mo2 179.39(16) . . . . ?
O9 Mo4 O12 Mo2 -76.86(15) . . . . ?
O14 Mo4 O12 Mo2 3.1(3) . . . . ?
O17 Mo4 O12 Mo2 77.42(15) . . . . ?
O1 Mo4 O12 Mo2 0.04(12) . . . . ?
O5 Mo5 O13 Mo3 -178.32(15) . . . . ?
O10 Mo5 O13 Mo3 76.84(14) . . . . ?
O18 Mo5 O13 Mo3 -77.16(14) . . . . ?
O14 Mo5 O13 Mo3 -3.5(3) . . . . ?
O1 Mo5 O13 Mo3 0.05(12) . . . . ?
O3 Mo3 O13 Mo5 -179.75(16) . . . . ?
O8 Mo3 O13 Mo5 -76.93(15) . . . . ?
O11 Mo3 O13 Mo5 1.4(3) . . . . ?
O16 Mo3 O13 Mo5 77.08(14) . . . . ?
O1 Mo3 O13 Mo5 -0.04(12) . . . . ?
O4 Mo4 O14 Mo5 -179.93(15) . . . . ?
O9 Mo4 O14 Mo5 75.93(15) . . . . ?
O17 Mo4 O14 Mo5 -77.65(14) . . . . ?
O12 Mo4 O14 Mo5 -3.7(3) . . . . ?
O1 Mo4 O14 Mo5 -0.62(12) . . . . ?
O5 Mo5 O14 Mo4 179.00(15) . . . . ?
O10 Mo5 O14 Mo4 -76.46(15) . . . . ?
O13 Mo5 O14 Mo4 4.2(3) . . . . ?
O18 Mo5 O14 Mo4 78.36(15) . . . . ?
O1 Mo5 O14 Mo4 0.63(12) . . . . ?
O6 Mo6 O15 Mo2 -178.99(16) . . . . ?
O16 Mo6 O15 Mo2 77.46(15) . . . . ?
O18 Mo6 O15 Mo2 0.2(4) . . . . ?
O17 Mo6 O15 Mo2 -75.63(15) . . . . ?
O1 Mo6 O15 Mo2 0.80(13) . . . . ?
O2 Mo2 O15 Mo6 179.83(17) . . . . ?
O7 Mo2 O15 Mo6 -5.2(4) . . . . ?
O12 Mo2 O15 Mo6 75.91(16) . . . . ?
O11 Mo2 O15 Mo6 -77.60(16) . . . . ?
O1 Mo2 O15 Mo6 -0.80(13) . . . . ?
O6 Mo6 O16 Mo3 -179.17(16) . . . . ?
O15 Mo6 O16 Mo3 -75.36(16) . . . . ?
O18 Mo6 O16 Mo3 78.32(16) . . . . ?
O17 Mo6 O16 Mo3 2.3(3) . . . . ?
O1 Mo6 O16 Mo3 1.62(13) . . . . ?
O3 Mo3 O16 Mo6 178.66(18) . . . . ?
O8 Mo3 O16 Mo6 -5.3(4) . . . . ?
O11 Mo3 O16 Mo6 75.46(16) . . . . ?
O13 Mo3 O16 Mo6 -78.27(16) . . . . ?
O1 Mo3 O16 Mo6 -1.63(13) . . . . ?
O6 Mo6 O17 Mo4 -178.29(15) . . . . ?
O16 Mo6 O17 Mo4 0.3(3) . . . . ?
O15 Mo6 O17 Mo4 78.02(15) . . . . ?
O18 Mo6 O17 Mo4 -75.82(15) . . . . ?
O1 Mo6 O17 Mo4 0.92(13) . . . . ?
O4 Mo4 O17 Mo6 -179.66(17) . . . . ?
O9 Mo4 O17 Mo6 -4.0(4) . . . . ?
O14 Mo4 O17 Mo6 75.99(15) . . . . ?
O12 Mo4 O17 Mo6 -77.70(15) . . . . ?
O1 Mo4 O17 Mo6 -0.93(13) . . . . ?
O6 Mo6 O18 Mo5 -178.65(15) . . . . ?
O16 Mo6 O18 Mo5 -75.23(14) . . . . ?
O15 Mo6 O18 Mo5 2.1(3) . . . . ?
O17 Mo6 O18 Mo5 78.04(14) . . . . ?
O1 Mo6 O18 Mo5 1.56(12) . . . . ?
O5 Mo5 O18 Mo6 178.83(16) . . . . ?
O10 Mo5 O18 Mo6 -5.1(3) . . . . ?
O13 Mo5 O18 Mo6 75.97(15) . . . . ?
O14 Mo5 O18 Mo6 -78.47(15) . . . . ?
O1 Mo5 O18 Mo6 -1.58(12) . . . . ?
O10 Mo1 N1 C1 -154(2) . . . . ?
O8 Mo1 N1 C1 -64(3) . . . . ?
O7 Mo1 N1 C1 25(3) . . . . ?
O9 Mo1 N1 C1 115(3) . . . . ?
O1 Mo1 N1 C1 9(6) . . . . ?
Mo1 N1 C1 C2 -64(3) . . . . ?
Mo1 N1 C1 C6 117(2) . . . . ?
N1 C1 C2 C3 -177.1(5) . . . . ?
C6 C1 C2 C3 1.9(8) . . . . ?
C1 C2 C3 C4 -1.0(9) . . . . ?
C2 C3 C4 O19 179.3(5) . . . . ?
C2 C3 C4 C5 0.2(9) . . . . ?
O19 C4 C5 C6 -179.6(5) . . . . ?
C3 C4 C5 C6 -0.4(9) . . . . ?
C4 C5 C6 C1 1.4(8) . . . . ?
C2 C1 C6 C5 -2.1(8) . . . . ?
N1 C1 C6 C5 176.9(5) . . . . ?
C141 N2 C111 C112 54.8(5) . . . . ?
C131 N2 C111 C112 174.9(4) . . . . ?
C121 N2 C111 C112 -64.4(5) . . . . ?
N2 C111 C112 C113 170.4(5) . . . . ?
C111 C112 C113 C114 -74.9(8) . . . . ?
C141 N2 C121 C122 176.2(4) . . . . ?
C111 N2 C121 C122 -62.4(5) . . . . ?
C131 N2 C121 C122 55.4(5) . . . . ?
N2 C121 C122 C123 167.2(4) . . . . ?
C121 C122 C123 C124 -74.8(7) . . . . ?
C141 N2 C131 C132 -61.9(5) . . . . ?
C111 N2 C131 C132 177.7(4) . . . . ?
C121 N2 C131 C132 57.0(5) . . . . ?
N2 C131 C132 C133 168.6(4) . . . . ?
C131 C132 C133 C134 178.3(5) . . . . ?
C111 N2 C141 C142 60.4(5) . . . . ?
C131 N2 C141 C142 -57.1(5) . . . . ?
C121 N2 C141 C142 -178.2(4) . . . . ?
N2 C141 C142 C143 -174.1(4) . . . . ?
C141 C142 C143 C144 73.6(6) . . . . ?
C221 N3 C211 C212 -63.2(5) . . . . ?
C231 N3 C211 C212 56.5(5) . . . . ?
C241 N3 C211 C212 175.6(4) . . . . ?
N3 C211 C212 C213 -170.4(4) . . . . ?
C211 C212 C213 C214 76.9(7) . . . . ?
C211 N3 C221 C222 -176.8(4) . . . . ?
C231 N3 C221 C222 61.6(5) . . . . ?
C241 N3 C221 C222 -57.0(5) . . . . ?
N3 C221 C222 C223 -172.9(4) . . . . ?
C221 C222 C223 C224 -179.1(5) . . . . ?
C211 N3 C231 C232 54.3(5) . . . . ?
C221 N3 C231 C232 173.4(4) . . . . ?
C241 N3 C231 C232 -65.6(5) . . . . ?
N3 C231 C232 C233 179.2(4) . . . . ?
C231 C232 C233 C234 -179.1(5) . . . . ?
C211 N3 C241 C242 65.6(5) . . . . ?
C221 N3 C241 C242 -53.4(5) . . . . ?
C231 N3 C241 C242 -172.7(4) . . . . ?
N3 C241 C242 C243 -171.9(4) . . . . ?
C241 C242 C243 C244 -179.7(5) . . . . ?
